data_7061912
loop_
_publ_author_name
'Ghosh, Priyanka'
'Panda, Subhra Jyoti'
'Purohit, Chandra Shekhar'

_publ_section_title
;
 A new short synthesis route for favipiravir and its analogue: Their
 tautomerization behaviour
;
_journal_issue 39
_journal_name_full 'New Journal of Chemistry'
_journal_page_first 18824
_journal_page_last 18831
_journal_paper_doi 10.1039/D2NJ02996K
_journal_volume 46
_journal_year 2022
_chemical_formula_moiety '2(C7 H8 N2 O3), 2(H O0.5)'
_chemical_formula_sum 'C14 H18 N4 O7'
_chemical_formula_weight 354.32
_chemical_name_systematic Ethyl_3-oxo-4-hydropyrazine-2-carboxylate
_space_group_crystal_system monoclinic
_space_group_IT_number 13
_space_group_name_Hall '-P 2yc'
_space_group_name_H-M_alt 'P 1 2/c 1'
_atom_sites_solution_hydrogens mixed
_atom_sites_solution_primary dual
_audit_creation_date 2020-12-07
_audit_creation_method
;
Olex2 1.3
(compiled Sep 10 2019 10:52:38 for OlexSys, GUI svn.r5938)
;
_audit_update_record
;
2020-12-07 deposited with the CCDC.	2022-09-21 downloaded from the CCDC.
;
_cell_angle_alpha 90
_cell_angle_beta 111.662(3)
_cell_angle_gamma 90
_cell_formula_units_Z 4
_cell_length_a 20.5834(5)
_cell_length_b 5.22440(10)
_cell_length_c 15.7133(4)
_cell_measurement_reflns_used 8546
_cell_measurement_temperature 100.01(10)
_cell_measurement_theta_max 74.6190
_cell_measurement_theta_min 4.6540
_cell_volume 1570.41(7)
_computing_cell_refinement 'CrysAlisPro 1.171.40.63a (Rigaku OD, 2019)'
_computing_data_collection 'CrysAlisPro 1.171.40.63a (Rigaku OD, 2019)'
_computing_data_reduction 'CrysAlisPro 1.171.40.63a (Rigaku OD, 2019)'
_computing_molecular_graphics 'Olex2 1.3 (Dolomanov et al., 2009)'
_computing_publication_material 'Olex2 1.3 (Dolomanov et al., 2009)'
_computing_structure_refinement 'ShelXL 2018/3 (Sheldrick, 2015)'
_computing_structure_solution 'SHELXT 2014/5 (Sheldrick, 2014)'
_diffrn_ambient_environment N~2~
_diffrn_ambient_temperature 100.01(10)
_diffrn_detector 'Hybrid Pixel Array Detector'
_diffrn_detector_area_resol_mean 5.8140
_diffrn_detector_type 'Pilatus 200K'
_diffrn_measured_fraction_theta_full 0.986
_diffrn_measured_fraction_theta_max 0.961
_diffrn_measurement_details
;
List of Runs (angles in degrees, time in seconds):

  # Type    Start    End  Width  t~exp~   \w     \q     \k     \f   Frames
#--------------------------------------------------------------------------
  1  \w    -70.00  24.00   0.50    2.20    --  -38.50  91.00  97.00  188
  2  \w     -3.00  80.00   0.50    2.20    --   48.56 -91.00 -16.00  166
  3  \w     32.00 106.00   0.50    8.79    --  101.38 -91.00 -16.00  148
  4  \w    104.00 171.00   0.50    8.79    --  101.38  91.00  97.00  134
  5  \w    -14.00  60.00   0.50    2.20    --   48.56 -57.00-180.00  148
  6  \w    -14.00  60.00   0.50    2.20    --   48.56 -57.00  30.00  148
  7  \w    103.00 166.00   0.50    8.79    --  101.38  77.00-180.00  126
  8  \w     32.00 109.00   0.50    8.79    --  101.38-111.00 -30.00  154
  9  \w     37.00 106.00   0.50    8.79    --  101.38 -45.00  60.00  138
 10  \w     33.00 105.00   0.50    8.79    --  101.38 -30.00 -90.00  144
 11  \w    103.00 166.00   0.50    8.79    --  101.38  77.00-120.00  126
 12  \w     39.00 115.00   0.50    8.79    --  101.38 -61.00-180.00  152
 13  \w     37.00 106.00   0.50    8.79    --  101.38 -45.00-180.00  138
 14  \w    103.00 166.00   0.50    8.79    --  101.38  77.00 -30.00  126
 15  \w     37.00 112.00   0.50    2.20    --   48.56  57.00 120.00  150
 16  \w     37.00 112.00   0.50    2.20    --   48.56  57.00-150.00  150
 17  \w     37.00 112.00   0.50    2.20    --   48.56  57.00  60.00  150
 18  \w     37.00 112.00   0.50    2.20    --   48.56  57.00 -30.00  150
 19  \w     98.00 129.00   0.50    8.79    --  101.38  30.00  60.00   62
;
_diffrn_measurement_device 'four-circle diffractometer'
_diffrn_measurement_device_type 'SuperNova, Dual, Cu at home/near, Pilatus 200K'
_diffrn_measurement_method '\w scans'
_diffrn_orient_matrix_type 'CrysAlisPro convention (1999,Acta A55,543-557)'
_diffrn_orient_matrix_UB_11 0.0562744000
_diffrn_orient_matrix_UB_12 0.1408674000
_diffrn_orient_matrix_UB_13 -0.0251176000
_diffrn_orient_matrix_UB_21 0.0476181000
_diffrn_orient_matrix_UB_22 -0.2372019000
_diffrn_orient_matrix_UB_23 0.0282674000
_diffrn_orient_matrix_UB_31 -0.0324155000
_diffrn_orient_matrix_UB_32 -0.1039194000
_diffrn_orient_matrix_UB_33 -0.0984523000
_diffrn_radiation_monochromator mirror
_diffrn_radiation_probe x-ray
_diffrn_radiation_type 'Cu K\a'
_diffrn_radiation_wavelength 1.54184
_diffrn_reflns_av_R_equivalents 0.0414
_diffrn_reflns_av_unetI/netI 0.0275
_diffrn_reflns_Laue_measured_fraction_full 0.986
_diffrn_reflns_Laue_measured_fraction_max 0.961
_diffrn_reflns_limit_h_max 25
_diffrn_reflns_limit_h_min -25
_diffrn_reflns_limit_k_max 6
_diffrn_reflns_limit_k_min -6
_diffrn_reflns_limit_l_max 17
_diffrn_reflns_limit_l_min -19
_diffrn_reflns_number 12472
_diffrn_reflns_point_group_measured_fraction_full 0.986
_diffrn_reflns_point_group_measured_fraction_max 0.961
_diffrn_reflns_theta_full 67.684
_diffrn_reflns_theta_max 75.177
_diffrn_reflns_theta_min 4.623
_diffrn_source 'micro-focus sealed X-ray tube'
_diffrn_source_type 'SuperNova (Cu) X-ray Source'
_exptl_absorpt_coefficient_mu 1.042
_exptl_absorpt_correction_T_max 1.00000
_exptl_absorpt_correction_T_min 0.69610
_exptl_absorpt_correction_type multi-scan
_exptl_absorpt_process_details
;
CrysAlisPro 1.171.40.63a (Rigaku Oxford Diffraction, 2019)
Empirical absorption correction using spherical harmonics,
 implemented in SCALE3 ABSPACK scaling algorithm.
;
_exptl_crystal_colour 'clear light colourless'
_exptl_crystal_colour_lustre clear
_exptl_crystal_colour_modifier light
_exptl_crystal_colour_primary colourless
_exptl_crystal_density_diffrn 1.499
_exptl_crystal_description block
_exptl_crystal_F_000 744
_exptl_crystal_preparation 'AS PER MENTIONED IN PAPER'
_exptl_crystal_recrystallization_method 'SLOW EVAPORATION'
_exptl_crystal_size_max 0.3
_exptl_crystal_size_mid 0.27
_exptl_crystal_size_min 0.2
_refine_diff_density_max 0.367
_refine_diff_density_min -0.288
_refine_diff_density_rms 0.066
_refine_ls_extinction_method none
_refine_ls_goodness_of_fit_ref 1.031
_refine_ls_hydrogen_treatment mixed
_refine_ls_matrix_type full
_refine_ls_number_parameters 237
_refine_ls_number_reflns 3121
_refine_ls_number_restraints 0
_refine_ls_restrained_S_all 1.031
_refine_ls_R_factor_all 0.0519
_refine_ls_R_factor_gt 0.0491
_refine_ls_shift/su_max 0.000
_refine_ls_shift/su_mean 0.000
_refine_ls_structure_factor_coef Fsqd
_refine_ls_weighting_details 'w=1/[\s^2^(Fo^2^)+(0.0900P)^2^+0.7766P] where P=(Fo^2^+2Fc^2^)/3'
_refine_ls_weighting_scheme calc
_refine_ls_wR_factor_gt 0.1356
_refine_ls_wR_factor_ref 0.1385
_reflns_Friedel_coverage 0.000
_reflns_number_gt 2876
_reflns_number_total 3121
_reflns_threshold_expression 'I > 2\s(I)'
_cod_data_source_file d2nj02996k2.cif
_cod_data_source_block 1
_cod_depositor_comments 'Adding full bibliography for 7061906--7061913.cif.'
_cod_database_code 7061912
_shelx_shelxl_version_number 2018/3
_chemical_oxdiff_formula 'C4 H4 N4 O4 '
_shelx_space_group_comment
;
The symmetry employed for this shelxl refinement is uniquely defined
by the following loop, which should always be used as a source of
symmetry information in preference to the above space-group names.
They are only intended as comments.
;
_shelx_estimated_absorpt_t_max 0.819
_shelx_estimated_absorpt_t_min 0.745
_reflns_odcompleteness_completeness 99.24
_reflns_odcompleteness_iscentric 1
_reflns_odcompleteness_theta 66.97
_olex2_refinement_description
;
1. Fixed Uiso
 At 1.2 times of:
  All C(H) groups, All C(H,H) groups, All N(H) groups
 At 1.5 times of:
  All C(H,H,H) groups
2.a Secondary CH2 refined with riding coordinates:
 C6(H6A,H6B), C13(H13A,H13B)
2.b Aromatic/amide H refined with riding coordinates:
 N2(H2), C3(H3), C4(H4), N4(H4A), C10(H10), C11(H11)
2.c Idealised Me refined as rotating group:
 C7(H7A,H7B,H7C), C14(H14A,H14B,H14C)
;
_olex2_exptl_crystal_mounting_method 'MOUNTED ON LOOP'
_olex2_submission_special_instructions 'No special instructions were received'
_oxdiff_exptl_absorpt_empirical_details
;
Empirical correction (ABSPACK) includes:
- Absorption correction using spherical harmonics
- Frame scaling
;
_oxdiff_exptl_absorpt_empirical_full_max 1.697
_oxdiff_exptl_absorpt_empirical_full_min 0.502

loop_
_space_group_symop_operation_xyz
'x, y, z'
'-x, y, -z+1/2'
'-x, -y, -z'
'x, -y, z-1/2'

loop_
_atom_site_label
_atom_site_type_symbol
_atom_site_fract_x
_atom_site_fract_y
_atom_site_fract_z
_atom_site_U_iso_or_equiv
_atom_site_adp_type
_atom_site_occupancy
_atom_site_site_symmetry_order
_atom_site_calc_flag
_atom_site_refinement_flags_posn
_atom_site_refinement_flags_adp
_atom_site_refinement_flags_occupancy
_atom_site_disorder_assembly
_atom_site_disorder_group
O1 O 0.95733(6) 1.3232(2) 0.90337(8) 0.0261(3) Uani 1 1 d . . . . .
O2 O 0.90178(6) 0.8924(2) 0.78692(8) 0.0277(3) Uani 1 1 d . . . . .
O3 O 0.79981(6) 0.7951(2) 0.80260(8) 0.0268(3) Uani 1 1 d . . . . .
N1 N 0.86402(7) 0.8645(3) 0.98482(10) 0.0232(3) Uani 1 1 d . . . . .
N2 N 0.95037(7) 1.2763(3) 1.04356(9) 0.0211(3) Uani 1 1 d . . . . .
H2 H 0.977753 1.410077 1.063665 0.025 Uiso 1 1 calc R U . . .
C1 C 0.88767(8) 0.9829(3) 0.92829(11) 0.0209(3) Uani 1 1 d . . . . .
C2 C 0.93416(8) 1.2033(3) 0.95420(11) 0.0204(3) Uani 1 1 d . . . . .
C3 C 0.92690(8) 1.1555(3) 1.10245(11) 0.0219(3) Uani 1 1 d . . . . .
H3 H 0.940020 1.213029 1.163873 0.026 Uiso 1 1 calc R U . . .
C4 C 0.88386(9) 0.9487(3) 1.07206(11) 0.0238(3) Uani 1 1 d . . . . .
H4 H 0.867474 0.861779 1.113350 0.029 Uiso 1 1 calc R U . . .
C5 C 0.86558(9) 0.8845(3) 0.83181(11) 0.0230(3) Uani 1 1 d . . . . .
C6 C 0.77248(10) 0.6881(3) 0.71015(12) 0.0281(4) Uani 1 1 d . . . . .
H6A H 0.788759 0.792500 0.669327 0.034 Uiso 1 1 calc R U . . .
H6B H 0.720751 0.693095 0.686051 0.034 Uiso 1 1 calc R U . . .
C7 C 0.79672(10) 0.4166(3) 0.71100(13) 0.0326(4) Uani 1 1 d . . . . .
H7A H 0.775841 0.344072 0.649308 0.049 Uiso 1 1 calc R U . . .
H7B H 0.782369 0.315256 0.753547 0.049 Uiso 1 1 calc R U . . .
H7C H 0.847782 0.413318 0.730698 0.049 Uiso 1 1 calc R U . . .
O4 O 0.54190(6) -0.3265(2) 0.44420(8) 0.0248(3) Uani 1 1 d . . . . .
O5 O 0.59209(6) 0.0823(2) 0.37404(8) 0.0266(3) Uani 1 1 d . . . . .
O6 O 0.67502(6) 0.3127(2) 0.48067(8) 0.0232(3) Uani 1 1 d . . . . .
N3 N 0.63203(7) 0.1515(3) 0.61114(10) 0.0221(3) Uani 1 1 d . . . . .
N4 N 0.55242(7) -0.2762(3) 0.59233(9) 0.0206(3) Uani 1 1 d . . . . .
H4A H 0.526769 -0.414053 0.587669 0.025 Uiso 1 1 calc R U . . .
C8 C 0.60824(8) 0.0300(3) 0.53170(10) 0.0198(3) Uani 1 1 d . . . . .
C9 C 0.56574(8) -0.2010(3) 0.51638(10) 0.0199(3) Uani 1 1 d . . . . .
C10 C 0.57603(9) -0.1528(3) 0.67326(11) 0.0220(3) Uani 1 1 d . . . . .
H10 H 0.564870 -0.212367 0.723344 0.026 Uiso 1 1 calc R U . . .
C11 C 0.61658(8) 0.0610(3) 0.68164(11) 0.0227(3) Uani 1 1 d . . . . .
H11 H 0.634256 0.147680 0.738791 0.027 Uiso 1 1 calc R U . . .
C12 C 0.62345(8) 0.1410(3) 0.45329(11) 0.0211(3) Uani 1 1 d . . . . .
C13 C 0.68779(9) 0.4448(3) 0.40695(12) 0.0257(4) Uani 1 1 d . . . . .
H13A H 0.644196 0.525450 0.365035 0.031 Uiso 1 1 calc R U . . .
H13B H 0.704500 0.322530 0.371401 0.031 Uiso 1 1 calc R U . . .
C14 C 0.74253(9) 0.6459(3) 0.45014(13) 0.0277(4) Uani 1 1 d . . . . .
H14A H 0.748670 0.751496 0.402102 0.042 Uiso 1 1 calc R U . . .
H14B H 0.786920 0.562788 0.485924 0.042 Uiso 1 1 calc R U . . .
H14C H 0.727601 0.754265 0.490473 0.042 Uiso 1 1 calc R U . . .
O7 O 1.000000 1.3951(3) 0.750000 0.0290(4) Uani 1 2 d S T P . .
H7 H 0.9860(13) 1.303(5) 0.7821(17) 0.042(7) Uiso 1 1 d . . . . .
O8 O 0.500000 -0.3933(3) 0.250000 0.0279(4) Uani 1 2 d S T P . .
H8 H 0.4837(15) -0.306(6) 0.1981(19) 0.058(8) Uiso 1 1 d . . . . .

loop_
_atom_site_aniso_label
_atom_site_aniso_U_11
_atom_site_aniso_U_22
_atom_site_aniso_U_33
_atom_site_aniso_U_23
_atom_site_aniso_U_13
_atom_site_aniso_U_12
O1 0.0367(6) 0.0240(6) 0.0217(6) -0.0010(5) 0.0157(5) -0.0080(5)
O2 0.0383(7) 0.0257(6) 0.0246(6) -0.0027(5) 0.0180(5) -0.0015(5)
O3 0.0334(6) 0.0241(6) 0.0245(6) -0.0054(5) 0.0125(5) -0.0037(5)
N1 0.0315(7) 0.0176(6) 0.0231(7) 0.0010(5) 0.0132(6) 0.0002(5)
N2 0.0286(7) 0.0171(6) 0.0197(7) -0.0004(5) 0.0113(5) -0.0014(5)
C1 0.0276(7) 0.0161(7) 0.0211(8) 0.0000(6) 0.0115(6) 0.0013(6)
C2 0.0263(8) 0.0169(7) 0.0199(8) 0.0006(6) 0.0111(6) 0.0018(6)
C3 0.0298(8) 0.0203(7) 0.0178(7) 0.0007(6) 0.0113(6) 0.0028(6)
C4 0.0336(8) 0.0193(8) 0.0231(8) 0.0018(6) 0.0157(7) -0.0003(6)
C5 0.0332(8) 0.0160(7) 0.0223(8) -0.0006(6) 0.0130(7) 0.0005(6)
C6 0.0346(9) 0.0249(8) 0.0236(9) -0.0033(7) 0.0092(7) 0.0002(7)
C7 0.0370(9) 0.0261(9) 0.0324(9) -0.0051(7) 0.0100(7) 0.0011(7)
O4 0.0363(6) 0.0217(6) 0.0190(6) -0.0032(4) 0.0131(5) -0.0064(5)
O5 0.0367(6) 0.0247(6) 0.0191(6) -0.0004(5) 0.0111(5) -0.0057(5)
O6 0.0286(6) 0.0208(6) 0.0211(6) 0.0013(4) 0.0104(5) -0.0038(4)
N3 0.0282(7) 0.0193(6) 0.0201(7) 0.0001(5) 0.0102(5) 0.0012(5)
N4 0.0279(7) 0.0162(6) 0.0197(7) 0.0007(5) 0.0113(5) 0.0000(5)
C8 0.0247(7) 0.0177(7) 0.0187(7) 0.0010(6) 0.0098(6) 0.0017(6)
C9 0.0256(7) 0.0186(7) 0.0168(7) 0.0017(6) 0.0095(6) 0.0028(6)
C10 0.0291(8) 0.0205(7) 0.0184(8) 0.0022(6) 0.0113(6) 0.0034(6)
C11 0.0309(8) 0.0211(8) 0.0173(7) -0.0016(6) 0.0105(6) 0.0010(6)
C12 0.0250(7) 0.0167(7) 0.0227(8) 0.0018(6) 0.0101(6) 0.0019(6)
C13 0.0325(8) 0.0229(8) 0.0253(8) 0.0028(6) 0.0150(7) -0.0026(6)
C14 0.0326(9) 0.0212(8) 0.0315(9) 0.0014(7) 0.0143(7) -0.0015(6)
O7 0.0444(10) 0.0232(8) 0.0259(9) 0.000 0.0206(8) 0.000
O8 0.0409(10) 0.0231(8) 0.0207(9) 0.000 0.0126(7) 0.000

loop_
_atom_type_symbol
_atom_type_description
_atom_type_scat_dispersion_real
_atom_type_scat_dispersion_imag
_atom_type_scat_source
C C 0.0181 0.0091 'International Tables Vol C Tables 4.2.6.8 and 6.1.1.4'
H H 0.0000 0.0000 'International Tables Vol C Tables 4.2.6.8 and 6.1.1.4'
N N 0.0311 0.0180 'International Tables Vol C Tables 4.2.6.8 and 6.1.1.4'
O O 0.0492 0.0322 'International Tables Vol C Tables 4.2.6.8 and 6.1.1.4'

loop_
_geom_angle_atom_site_label_1
_geom_angle_atom_site_label_2
_geom_angle_atom_site_label_3
_geom_angle
_geom_angle_site_symmetry_1
_geom_angle_site_symmetry_3
_geom_angle_publ_flag
C5 O3 C6 116.26(13) . . ?
C1 N1 C4 118.94(14) . . ?
C2 N2 H2 118.0 . . ?
C3 N2 H2 118.0 . . ?
C3 N2 C2 123.97(14) . . ?
N1 C1 C2 123.53(14) . . ?
N1 C1 C5 118.09(14) . . ?
C2 C1 C5 118.38(14) . . ?
O1 C2 N2 120.82(15) . . ?
O1 C2 C1 126.06(15) . . ?
N2 C2 C1 113.11(14) . . ?
N2 C3 H3 120.6 . . ?
N2 C3 C4 118.72(15) . . ?
C4 C3 H3 120.6 . . ?
N1 C4 C3 121.72(15) . . ?
N1 C4 H4 119.1 . . ?
C3 C4 H4 119.1 . . ?
O2 C5 O3 125.23(15) . . ?
O2 C5 C1 123.93(15) . . ?
O3 C5 C1 110.80(13) . . ?
O3 C6 H6A 109.6 . . ?
O3 C6 H6B 109.6 . . ?
O3 C6 C7 110.34(14) . . ?
H6A C6 H6B 108.1 . . ?
C7 C6 H6A 109.6 . . ?
C7 C6 H6B 109.6 . . ?
C6 C7 H7A 109.5 . . ?
C6 C7 H7B 109.5 . . ?
C6 C7 H7C 109.5 . . ?
H7A C7 H7B 109.5 . . ?
H7A C7 H7C 109.5 . . ?
H7B C7 H7C 109.5 . . ?
C12 O6 C13 114.76(13) . . ?
C8 N3 C11 119.38(14) . . ?
C9 N4 H4A 117.8 . . ?
C10 N4 H4A 117.8 . . ?
C10 N4 C9 124.34(14) . . ?
N3 C8 C9 122.94(14) . . ?
N3 C8 C12 118.32(14) . . ?
C9 C8 C12 118.70(14) . . ?
O4 C9 N4 120.15(14) . . ?
O4 C9 C8 126.73(14) . . ?
N4 C9 C8 113.12(14) . . ?
N4 C10 H10 120.8 . . ?
N4 C10 C11 118.39(15) . . ?
C11 C10 H10 120.8 . . ?
N3 C11 C10 121.83(15) . . ?
N3 C11 H11 119.1 . . ?
C10 C11 H11 119.1 . . ?
O5 C12 O6 124.06(15) . . ?
O5 C12 C8 123.69(15) . . ?
O6 C12 C8 112.24(13) . . ?
O6 C13 H13A 110.3 . . ?
O6 C13 H13B 110.3 . . ?
O6 C13 C14 107.30(14) . . ?
H13A C13 H13B 108.5 . . ?
C14 C13 H13A 110.3 . . ?
C14 C13 H13B 110.3 . . ?
C13 C14 H14A 109.5 . . ?
C13 C14 H14B 109.5 . . ?
C13 C14 H14C 109.5 . . ?
H14A C14 H14B 109.5 . . ?
H14A C14 H14C 109.5 . . ?
H14B C14 H14C 109.5 . . ?
H7 O7 H7 108(4) . 2_756 ?
H8 O8 H8 118(4) . 2_655 ?

loop_
_geom_bond_atom_site_label_1
_geom_bond_atom_site_label_2
_geom_bond_distance
_geom_bond_site_symmetry_2
_geom_bond_publ_flag
O1 C2 1.241(2) . ?
O2 C5 1.201(2) . ?
O3 C5 1.343(2) . ?
O3 C6 1.461(2) . ?
N1 C1 1.314(2) . ?
N1 C4 1.351(2) . ?
N2 H2 0.8800 . ?
N2 C2 1.372(2) . ?
N2 C3 1.348(2) . ?
C1 C2 1.456(2) . ?
C1 C5 1.504(2) . ?
C3 H3 0.9500 . ?
C3 C4 1.367(2) . ?
C4 H4 0.9500 . ?
C6 H6A 0.9900 . ?
C6 H6B 0.9900 . ?
C6 C7 1.502(2) . ?
C7 H7A 0.9800 . ?
C7 H7B 0.9800 . ?
C7 H7C 0.9800 . ?
O4 C9 1.2435(19) . ?
O5 C12 1.212(2) . ?
O6 C12 1.334(2) . ?
O6 C13 1.4533(19) . ?
N3 C8 1.323(2) . ?
N3 C11 1.346(2) . ?
N4 H4A 0.8800 . ?
N4 C9 1.377(2) . ?
N4 C10 1.346(2) . ?
C8 C9 1.458(2) . ?
C8 C12 1.495(2) . ?
C10 H10 0.9500 . ?
C10 C11 1.371(2) . ?
C11 H11 0.9500 . ?
C13 H13A 0.9900 . ?
C13 H13B 0.9900 . ?
C13 C14 1.507(2) . ?
C14 H14A 0.9800 . ?
C14 H14B 0.9800 . ?
C14 H14C 0.9800 . ?
O7 H7 0.82(2) 2_756 ?
O7 H7 0.82(2) . ?
O8 H8 0.88(3) . ?
O8 H8 0.88(3) 2_655 ?

loop_
_geom_torsion_atom_site_label_1
_geom_torsion_atom_site_label_2
_geom_torsion_atom_site_label_3
_geom_torsion_atom_site_label_4
_geom_torsion
_geom_torsion_site_symmetry_1
_geom_torsion_site_symmetry_2
_geom_torsion_site_symmetry_3
_geom_torsion_site_symmetry_4
_geom_torsion_publ_flag
N1 C1 C2 O1 -179.20(15) . . . . ?
N1 C1 C2 N2 -0.5(2) . . . . ?
N1 C1 C5 O2 -147.16(16) . . . . ?
N1 C1 C5 O3 34.7(2) . . . . ?
N2 C3 C4 N1 -0.5(2) . . . . ?
C1 N1 C4 C3 1.0(2) . . . . ?
C2 N2 C3 C4 -0.5(2) . . . . ?
C2 C1 C5 O2 32.7(2) . . . . ?
C2 C1 C5 O3 -145.50(14) . . . . ?
C3 N2 C2 O1 179.78(15) . . . . ?
C3 N2 C2 C1 1.0(2) . . . . ?
C4 N1 C1 C2 -0.5(2) . . . . ?
C4 N1 C1 C5 179.34(14) . . . . ?
C5 O3 C6 C7 81.94(18) . . . . ?
C5 C1 C2 O1 1.0(2) . . . . ?
C5 C1 C2 N2 179.69(13) . . . . ?
C6 O3 C5 O2 3.2(2) . . . . ?
C6 O3 C5 C1 -178.67(13) . . . . ?
N3 C8 C9 O4 -179.51(15) . . . . ?
N3 C8 C9 N4 0.8(2) . . . . ?
N3 C8 C12 O5 -162.70(15) . . . . ?
N3 C8 C12 O6 16.8(2) . . . . ?
N4 C10 C11 N3 1.2(2) . . . . ?
C8 N3 C11 C10 -0.8(2) . . . . ?
C9 N4 C10 C11 -0.6(2) . . . . ?
C9 C8 C12 O5 15.0(2) . . . . ?
C9 C8 C12 O6 -165.50(13) . . . . ?
C10 N4 C9 O4 179.93(14) . . . . ?
C10 N4 C9 C8 -0.4(2) . . . . ?
C11 N3 C8 C9 -0.3(2) . . . . ?
C11 N3 C8 C12 177.31(13) . . . . ?
C12 O6 C13 C14 174.90(13) . . . . ?
C12 C8 C9 O4 2.9(2) . . . . ?
C12 C8 C9 N4 -176.76(13) . . . . ?
C13 O6 C12 O5 5.0(2) . . . . ?
C13 O6 C12 C8 -174.49(12) . . . . ?
